data_7235540
loop_
_publ_author_name
'Puttreddy, Rakesh'
'Cottam, Justine R. A.'
'Steel, Peter J.'

_publ_section_title
;
 Anion dependent silver(i) complexes of pyrazine mono-N-oxide
;
_journal_issue 43
_journal_name_full 'RSC Adv.'
_journal_page_first 22449
_journal_paper_doi 10.1039/C4RA01336K
_journal_volume 4
_journal_year 2014
_chemical_formula_sum 'C8 H8 Ag Cl N4 O6'
_chemical_formula_weight 399.50
_chemical_name_common 1
_space_group_IT_number 14
_space_group_name_Hall '-P 2yn'
_space_group_name_H-M_alt 'P 1 21/n 1'
_symmetry_cell_setting monoclinic
_symmetry_space_group_name_H-M 'P 1 21/n 1'
_atom_sites_solution_hydrogens geom
_atom_sites_solution_primary direct
_atom_sites_solution_secondary difmap
_audit_creation_method SHELXL-97
_cell_angle_alpha 90.00
_cell_angle_beta 100.9954(16)
_cell_angle_gamma 90.00
_cell_formula_units_Z 8
_cell_length_a 10.25413(18)
_cell_length_b 12.90075(16)
_cell_length_c 18.8342(3)
_cell_measurement_temperature 120(2)
_cell_volume 2445.76(7)
_computing_structure_refinement 'SHELXL-97 (Sheldrick, 2008)'
_computing_structure_solution 'SHELXS-97 (Sheldrick, 2008)'
_diffrn_ambient_temperature 120(2)
_diffrn_measured_fraction_theta_full 0.999
_diffrn_measured_fraction_theta_max 0.999
_diffrn_radiation_monochromator graphite
_diffrn_radiation_source 'fine-focus sealed tube'
_diffrn_radiation_type MoK\a
_diffrn_radiation_wavelength 0.71073
_diffrn_reflns_av_R_equivalents 0.0243
_diffrn_reflns_av_sigmaI/netI 0.0127
_diffrn_reflns_limit_h_max 13
_diffrn_reflns_limit_h_min -13
_diffrn_reflns_limit_k_max 16
_diffrn_reflns_limit_k_min -16
_diffrn_reflns_limit_l_max 24
_diffrn_reflns_limit_l_min -24
_diffrn_reflns_number 39526
_diffrn_reflns_theta_full 27.50
_diffrn_reflns_theta_max 27.50
_diffrn_reflns_theta_min 2.57
_exptl_absorpt_coefficient_mu 1.900
_exptl_absorpt_correction_T_max 0.993
_exptl_absorpt_correction_T_min 0.961
_exptl_absorpt_correction_type multi-scan
_exptl_absorpt_process_details sadabs
_exptl_crystal_colour Colourless
_exptl_crystal_density_diffrn 2.170
_exptl_crystal_density_method 'not measured'
_exptl_crystal_description Plate
_exptl_crystal_F_000 1568
_exptl_crystal_size_max 0.27
_exptl_crystal_size_mid 0.14
_exptl_crystal_size_min 0.03
_refine_diff_density_max 0.528
_refine_diff_density_min -0.521
_refine_diff_density_rms 0.062
_refine_ls_extinction_method none
_refine_ls_goodness_of_fit_ref 1.099
_refine_ls_hydrogen_treatment constr
_refine_ls_matrix_type full
_refine_ls_number_parameters 361
_refine_ls_number_reflns 5625
_refine_ls_number_restraints 0
_refine_ls_restrained_S_all 1.099
_refine_ls_R_factor_all 0.0185
_refine_ls_R_factor_gt 0.0172
_refine_ls_shift/su_max 0.001
_refine_ls_shift/su_mean 0.000
_refine_ls_structure_factor_coef Fsqd
_refine_ls_weighting_details 'calc w=1/[\s^2^(Fo^2^)+(0.0144P)^2^+2.4164P] where P=(Fo^2^+2Fc^2^)/3'
_refine_ls_weighting_scheme calc
_refine_ls_wR_factor_gt 0.0417
_refine_ls_wR_factor_ref 0.0423
_reflns_number_gt 5356
_reflns_number_total 5625
_reflns_threshold_expression >2sigma(I)
_cod_data_source_file c4ra01336k1.cif
_cod_data_source_block 3rpu194-1
_cod_depositor_comments
;
The following automatic conversions were performed:

data item '_symmetry_cell_setting' value 'Monoclinic' was changed to
'monoclinic' in accordance with the
/home/saulius/struct/COD-crude-data/automatic-downloads/DataCite-retrospective/RSC/depositions/lib/dictionaries/cif_core.dic
dictionary named 'cif_core.dic' version 2.4.2 last updated on
2011-04-26.

Automatic conversion script
Id: cif_fix_values 6909 2019-04-08 15:41:33Z antanas 
;
_cod_original_sg_symbol_H-M P21/n
_cod_database_code 7235540

loop_
_symmetry_equiv_pos_as_xyz
'x, y, z'
'-x+1/2, y+1/2, -z+1/2'
'-x, -y, -z'
'x-1/2, -y-1/2, z-1/2'

loop_
_atom_site_label
_atom_site_type_symbol
_atom_site_fract_x
_atom_site_fract_y
_atom_site_fract_z
_atom_site_U_iso_or_equiv
_atom_site_adp_type
_atom_site_occupancy
_atom_site_symmetry_multiplicity
_atom_site_calc_flag
_atom_site_refinement_flags
Ag1 Ag -0.067525(14) 0.006977(10) 0.355332(7) 0.02238(4) Uani 1 1 d .
Ag2 Ag 0.036132(13) 0.052907(9) 0.168903(7) 0.01849(4) Uani 1 1 d .
Cl1 Cl 0.38401(4) -0.05343(3) 0.13911(2) 0.01461(7) Uani 1 1 d .
Cl2 Cl -0.38165(4) 0.09009(3) 0.40523(2) 0.01926(8) Uani 1 1 d .
O1 O 0.32387(12) 0.29419(10) 0.56051(7) 0.0225(3) Uani 1 1 d .
O2 O -0.17712(13) 0.07811(9) 0.23907(7) 0.0209(3) Uani 1 1 d .
O3 O 0.14615(13) -0.03363(10) 0.28133(7) 0.0205(3) Uani 1 1 d .
O4 O -0.32141(12) -0.21790(10) -0.06470(7) 0.0223(3) Uani 1 1 d .
O5 O 0.24838(13) -0.02626(11) 0.11096(8) 0.0293(3) Uani 1 1 d .
O6 O 0.42798(15) -0.00173(11) 0.20726(7) 0.0293(3) Uani 1 1 d .
O7 O 0.39432(15) -0.16389(10) 0.14976(8) 0.0289(3) Uani 1 1 d .
O8 O 0.46684(13) -0.02030(11) 0.08957(7) 0.0270(3) Uani 1 1 d .
O9 O -0.35600(17) -0.01465(12) 0.38469(9) 0.0399(4) Uani 1 1 d .
O10 O -0.51176(13) 0.12043(12) 0.36857(8) 0.0328(3) Uani 1 1 d .
O11 O -0.37588(15) 0.09529(11) 0.48185(7) 0.0295(3) Uani 1 1 d .
O12 O -0.28402(16) 0.15834(14) 0.38538(9) 0.0428(4) Uani 1 1 d .
N1 N 0.06570(14) 0.10598(12) 0.42895(8) 0.0195(3) Uani 1 1 d .
N2 N 0.24265(14) 0.23503(11) 0.51808(7) 0.0161(3) Uani 1 1 d .
N3 N -0.23382(14) 0.16818(10) 0.22852(7) 0.0147(3) Uani 1 1 d .
N4 N -0.34838(14) 0.35981(11) 0.19223(8) 0.0166(3) Uani 1 1 d .
N5 N 0.21763(13) -0.11731(11) 0.28426(7) 0.0144(3) Uani 1 1 d .
N6 N 0.36571(14) -0.29791(11) 0.29925(7) 0.0148(3) Uani 1 1 d .
N7 N -0.08224(14) -0.05363(11) 0.09267(8) 0.0164(3) Uani 1 1 d .
N8 N -0.24576(14) -0.16642(10) -0.01499(7) 0.0147(3) Uani 1 1 d .
C1 C 0.02361(17) 0.18211(14) 0.46741(9) 0.0183(3) Uani 1 1 d .
H1 H -0.0692 0.1911 0.4644 0.022 Uiso 1 1 calc R
C2 C 0.10939(16) 0.24761(14) 0.51102(9) 0.0179(3) Uani 1 1 d .
H2 H 0.0753 0.3019 0.5363 0.022 Uiso 1 1 calc R
C3 C 0.28736(18) 0.15877(15) 0.47961(10) 0.0240(4) Uani 1 1 d .
H3 H 0.3800 0.1482 0.4830 0.029 Uiso 1 1 calc R
C4 C 0.19759(18) 0.09691(16) 0.43568(10) 0.0262(4) Uani 1 1 d .
H4 H 0.2309 0.0446 0.4084 0.031 Uiso 1 1 calc R
C5 C -0.36071(17) 0.17519(13) 0.19279(9) 0.0187(3) Uani 1 1 d .
H5 H -0.4120 0.1144 0.1799 0.022 Uiso 1 1 calc R
C6 C -0.41479(17) 0.27140(14) 0.17527(9) 0.0184(3) Uani 1 1 d .
H6 H -0.5040 0.2752 0.1498 0.022 Uiso 1 1 calc R
C7 C -0.22513(16) 0.35071(13) 0.23177(9) 0.0158(3) Uani 1 1 d .
H7 H -0.1763 0.4120 0.2469 0.019 Uiso 1 1 calc R
C8 C -0.16670(16) 0.25637(13) 0.25128(8) 0.0151(3) Uani 1 1 d .
H8 H -0.0803 0.2530 0.2804 0.018 Uiso 1 1 calc R
C9 C 0.34273(16) -0.11821(13) 0.32420(8) 0.0151(3) Uani 1 1 d .
H9 H 0.3805 -0.0569 0.3474 0.018 Uiso 1 1 calc R
C10 C 0.41359(16) -0.20874(13) 0.33063(8) 0.0148(3) Uani 1 1 d .
H10 H 0.5010 -0.2085 0.3587 0.018 Uiso 1 1 calc R
C11 C 0.24441(17) -0.29394(13) 0.25740(9) 0.0163(3) Uani 1 1 d .
H11 H 0.2087 -0.3550 0.2330 0.020 Uiso 1 1 calc R
C12 C 0.16948(16) -0.20447(13) 0.24849(9) 0.0164(3) Uani 1 1 d .
H12 H 0.0847 -0.2040 0.2175 0.020 Uiso 1 1 calc R
C13 C -0.03287(16) -0.11235(13) 0.04499(9) 0.0162(3) Uani 1 1 d .
H13 H 0.0607 -0.1146 0.0483 0.019 Uiso 1 1 calc R
C14 C -0.11145(16) -0.16904(13) -0.00821(9) 0.0155(3) Uani 1 1 d .
H14 H -0.0720 -0.2101 -0.0403 0.019 Uiso 1 1 calc R
C15 C -0.29767(16) -0.10766(13) 0.03256(9) 0.0165(3) Uani 1 1 d .
H15 H -0.3912 -0.1044 0.0293 0.020 Uiso 1 1 calc R
C16 C -0.21499(17) -0.05300(13) 0.08528(9) 0.0171(3) Uani 1 1 d .
H16 H -0.2536 -0.0128 0.1181 0.020 Uiso 1 1 calc R

loop_
_atom_site_aniso_label
_atom_site_aniso_U_11
_atom_site_aniso_U_22
_atom_site_aniso_U_33
_atom_site_aniso_U_23
_atom_site_aniso_U_13
_atom_site_aniso_U_12
Ag1 0.02428(7) 0.01918(7) 0.02112(7) -0.00455(5) -0.00210(5) -0.00502(5)
Ag2 0.01842(7) 0.01396(6) 0.02114(7) -0.00495(5) -0.00112(5) -0.00204(4)
Cl1 0.01189(17) 0.01761(18) 0.01464(17) 0.00117(14) 0.00331(13) 0.00056(13)
Cl2 0.01457(18) 0.0234(2) 0.01974(19) -0.00693(15) 0.00321(14) -0.00131(15)
O1 0.0170(6) 0.0252(6) 0.0225(6) -0.0066(5) -0.0032(5) -0.0040(5)
O2 0.0311(7) 0.0116(5) 0.0201(6) 0.0011(5) 0.0052(5) 0.0054(5)
O3 0.0230(6) 0.0182(6) 0.0202(6) 0.0008(5) 0.0041(5) 0.0099(5)
O4 0.0192(6) 0.0269(6) 0.0181(6) -0.0070(5) -0.0034(5) -0.0063(5)
O5 0.0127(6) 0.0343(7) 0.0392(8) 0.0034(6) 0.0008(5) 0.0017(5)
O6 0.0367(8) 0.0335(8) 0.0178(6) -0.0047(5) 0.0051(6) -0.0144(6)
O7 0.0378(8) 0.0180(6) 0.0311(7) 0.0033(5) 0.0068(6) 0.0050(6)
O8 0.0248(7) 0.0343(7) 0.0262(7) 0.0049(6) 0.0159(6) 0.0027(6)
O9 0.0482(10) 0.0327(8) 0.0375(9) -0.0165(7) 0.0049(7) 0.0139(7)
O10 0.0191(7) 0.0419(8) 0.0344(8) -0.0059(7) -0.0024(6) 0.0049(6)
O11 0.0416(8) 0.0275(7) 0.0197(6) -0.0043(5) 0.0066(6) 0.0036(6)
O12 0.0317(8) 0.0623(11) 0.0367(9) -0.0067(8) 0.0129(7) -0.0260(8)
N1 0.0173(7) 0.0210(7) 0.0190(7) -0.0046(6) 0.0004(5) -0.0003(6)
N2 0.0144(7) 0.0197(7) 0.0133(6) -0.0008(5) 0.0003(5) -0.0007(5)
N3 0.0202(7) 0.0108(6) 0.0142(6) 0.0001(5) 0.0057(5) 0.0005(5)
N4 0.0152(7) 0.0163(7) 0.0179(7) -0.0005(5) 0.0023(5) 0.0010(5)
N5 0.0149(6) 0.0152(6) 0.0137(6) 0.0022(5) 0.0041(5) 0.0031(5)
N6 0.0148(6) 0.0140(6) 0.0154(6) 0.0032(5) 0.0021(5) -0.0002(5)
N7 0.0153(7) 0.0149(6) 0.0181(7) -0.0024(5) 0.0008(5) -0.0011(5)
N8 0.0145(6) 0.0153(6) 0.0133(6) -0.0001(5) 0.0005(5) -0.0029(5)
C1 0.0129(8) 0.0230(8) 0.0188(8) -0.0024(7) 0.0023(6) 0.0014(6)
C2 0.0148(8) 0.0223(8) 0.0164(8) -0.0035(6) 0.0024(6) 0.0033(6)
C3 0.0136(8) 0.0332(10) 0.0245(9) -0.0096(8) 0.0023(7) 0.0036(7)
C4 0.0203(9) 0.0312(10) 0.0264(9) -0.0128(8) 0.0025(7) 0.0047(7)
C5 0.0176(8) 0.0171(8) 0.0219(8) -0.0037(6) 0.0048(6) -0.0063(6)
C6 0.0139(8) 0.0226(8) 0.0185(8) -0.0026(6) 0.0026(6) -0.0020(6)
C7 0.0154(8) 0.0142(7) 0.0176(7) -0.0015(6) 0.0029(6) -0.0029(6)
C8 0.0145(8) 0.0164(7) 0.0140(7) -0.0009(6) 0.0016(6) -0.0015(6)
C9 0.0164(8) 0.0159(7) 0.0131(7) 0.0004(6) 0.0030(6) -0.0022(6)
C10 0.0136(7) 0.0175(8) 0.0131(7) 0.0020(6) 0.0017(6) -0.0015(6)
C11 0.0178(8) 0.0148(7) 0.0159(7) 0.0007(6) 0.0024(6) -0.0023(6)
C12 0.0143(8) 0.0191(8) 0.0150(7) 0.0012(6) 0.0004(6) 0.0001(6)
C13 0.0121(7) 0.0171(7) 0.0191(8) -0.0013(6) 0.0023(6) -0.0002(6)
C14 0.0150(8) 0.0165(7) 0.0154(7) -0.0016(6) 0.0038(6) 0.0003(6)
C15 0.0123(7) 0.0188(8) 0.0187(8) 0.0000(6) 0.0033(6) 0.0003(6)
C16 0.0170(8) 0.0163(8) 0.0184(8) -0.0025(6) 0.0047(6) 0.0012(6)

loop_
_atom_type_symbol
_atom_type_description
_atom_type_scat_dispersion_real
_atom_type_scat_dispersion_imag
_atom_type_scat_source
C C 0.0033 0.0016 'International Tables Vol C Tables 4.2.6.8 and 6.1.1.4'
H H 0.0000 0.0000 'International Tables Vol C Tables 4.2.6.8 and 6.1.1.4'
N N 0.0061 0.0033 'International Tables Vol C Tables 4.2.6.8 and 6.1.1.4'
O O 0.0106 0.0060 'International Tables Vol C Tables 4.2.6.8 and 6.1.1.4'
Cl Cl 0.1484 0.1585 'International Tables Vol C Tables 4.2.6.8 and 6.1.1.4'
Ag Ag -0.8971 1.1015 'International Tables Vol C Tables 4.2.6.8 and 6.1.1.4'

loop_
_geom_angle_atom_site_label_1
_geom_angle_atom_site_label_2
_geom_angle_atom_site_label_3
_geom_angle
_geom_angle_site_symmetry_1
_geom_angle_site_symmetry_3
N1 Ag1 N4 156.61(5) . 2_445
N1 Ag1 O2 118.58(5) . .
N4 Ag1 O2 83.21(5) 2_445 .
N7 Ag2 N6 153.92(5) . 2
N7 Ag2 O3 112.68(5) . .
N6 Ag2 O3 92.94(5) 2 .
O5 Cl1 O7 109.48(9) . .
O5 Cl1 O6 109.44(9) . .
O7 Cl1 O6 109.38(9) . .
O5 Cl1 O8 109.75(8) . .
O7 Cl1 O8 110.30(8) . .
O6 Cl1 O8 108.46(8) . .
O11 Cl2 O10 109.12(9) . .
O11 Cl2 O12 109.66(9) . .
O10 Cl2 O12 109.76(10) . .
O11 Cl2 O9 109.79(9) . .
O10 Cl2 O9 109.07(9) . .
O12 Cl2 O9 109.43(11) . .
N3 O2 Ag1 126.17(10) . .
N5 O3 Ag2 125.01(9) . .
C4 N1 C1 115.88(15) . .
C4 N1 Ag1 120.73(12) . .
C1 N1 Ag1 123.31(12) . .
O1 N2 C3 121.19(14) . .
O1 N2 C2 120.63(14) . .
C3 N2 C2 118.18(15) . .
O2 N3 C5 119.86(14) . .
O2 N3 C8 121.15(14) . .
C5 N3 C8 118.97(14) . .
C6 N4 C7 116.15(14) . .
C6 N4 Ag1 119.76(11) . 2_455
C7 N4 Ag1 123.65(11) . 2_455
O3 N5 C12 121.27(14) . .
O3 N5 C9 119.74(14) . .
C12 N5 C9 118.99(14) . .
C11 N6 C10 116.51(14) . .
C11 N6 Ag2 121.22(11) . 2_545
C10 N6 Ag2 121.28(11) . 2_545
C16 N7 C13 115.96(14) . .
C16 N7 Ag2 119.38(11) . .
C13 N7 Ag2 124.13(11) . .
O4 N8 C15 120.84(14) . .
O4 N8 C14 121.14(14) . .
C15 N8 C14 118.03(14) . .
N1 C1 C2 122.59(16) . .
N1 C1 H1 118.7 . .
C2 C1 H1 118.7 . .
N2 C2 C1 120.20(15) . .
N2 C2 H2 119.9 . .
C1 C2 H2 119.9 . .
N2 C3 C4 119.32(16) . .
N2 C3 H3 120.3 . .
C4 C3 H3 120.3 . .
N1 C4 C3 123.79(17) . .
N1 C4 H4 118.1 . .
C3 C4 H4 118.1 . .
N3 C5 C6 119.16(15) . .
N3 C5 H5 120.4 . .
C6 C5 H5 120.4 . .
N4 C6 C5 123.37(16) . .
N4 C6 H6 118.3 . .
C5 C6 H6 118.3 . .
N4 C7 C8 122.75(15) . .
N4 C7 H7 118.6 . .
C8 C7 H7 118.6 . .
N3 C8 C7 119.28(15) . .
N3 C8 H8 120.4 . .
C7 C8 H8 120.4 . .
N5 C9 C10 119.07(15) . .
N5 C9 H9 120.5 . .
C10 C9 H9 120.5 . .
N6 C10 C9 123.28(15) . .
N6 C10 H10 118.4 . .
C9 C10 H10 118.4 . .
N6 C11 C12 122.45(15) . .
N6 C11 H11 118.8 . .
C12 C11 H11 118.8 . .
N5 C12 C11 119.50(15) . .
N5 C12 H12 120.2 . .
C11 C12 H12 120.2 . .
N7 C13 C14 123.00(15) . .
N7 C13 H13 118.5 . .
C14 C13 H13 118.5 . .
N8 C14 C13 119.94(15) . .
N8 C14 H14 120.0 . .
C13 C14 H14 120.0 . .
N8 C15 C16 119.93(15) . .
N8 C15 H15 120.0 . .
C16 C15 H15 120.0 . .
N7 C16 C15 123.15(15) . .
N7 C16 H16 118.4 . .
C15 C16 H16 118.4 . .

loop_
_geom_bond_atom_site_label_1
_geom_bond_atom_site_label_2
_geom_bond_distance
_geom_bond_site_symmetry_2
Ag1 N1 2.1674(14) .
Ag1 N4 2.2036(14) 2_445
Ag1 O2 2.4416(12) .
Ag2 N7 2.1815(14) .
Ag2 N6 2.2014(14) 2
Ag2 O3 2.4681(12) .
Cl1 O5 1.4343(13) .
Cl1 O7 1.4402(13) .
Cl1 O6 1.4405(13) .
Cl1 O8 1.4411(13) .
Cl2 O11 1.4346(13) .
Cl2 O10 1.4348(14) .
Cl2 O12 1.4352(15) .
Cl2 O9 1.4434(15) .
O1 N2 1.2887(18) .
O2 N3 1.2975(18) .
O3 N5 1.3001(17) .
O4 N8 1.2816(18) .
N1 C4 1.339(2) .
N1 C1 1.340(2) .
N2 C3 1.353(2) .
N2 C2 1.357(2) .
N3 C5 1.349(2) .
N3 C8 1.356(2) .
N4 C6 1.336(2) .
N4 C7 1.344(2) .
N4 Ag1 2.2036(14) 2_455
N5 C12 1.355(2) .
N5 C9 1.358(2) .
N6 C11 1.341(2) .
N6 C10 1.343(2) .
N6 Ag2 2.2014(14) 2_545
N7 C16 1.342(2) .
N7 C13 1.345(2) .
N8 C15 1.357(2) .
N8 C14 1.359(2) .
C1 C2 1.374(2) .
C1 H1 0.9500 .
C2 H2 0.9500 .
C3 C4 1.370(3) .
C3 H3 0.9500 .
C4 H4 0.9500 .
C5 C6 1.374(2) .
C5 H5 0.9500 .
C6 H6 0.9500 .
C7 C8 1.375(2) .
C7 H7 0.9500 .
C8 H8 0.9500 .
C9 C10 1.369(2) .
C9 H9 0.9500 .
C10 H10 0.9500 .
C11 C12 1.379(2) .
C11 H11 0.9500 .
C12 H12 0.9500 .
C13 C14 1.371(2) .
C13 H13 0.9500 .
C14 H14 0.9500 .
C15 C16 1.371(2) .
C15 H15 0.9500 .
C16 H16 0.9500 .
